data_4100042
loop_
_publ_author_name
'Yamashita, Makoto'
'Yamamoto, Yohsuke'
'Akiba, Kin-ya'
'Hashizume, Daisuke'
'Iwasaki, Fujiko'
'Takagi, Nozomi'
'Nagase, Shigeru'

_publ_section_title
;
 Syntheses and Structures of Hypervalent Pentacoordinate Carbon and Boron
 Compounds Bearing an Anthracene Skeleton -- Elucidation of Hypervalent
 Interaction Based on X-ray Analysis and DFT Calculation
;
_journal_coden_ASTM JACSAT
_journal_issue 12
_journal_name_full 'Journal of the American Chemical Society'
_journal_page_first 4354
_journal_page_last 4371
_journal_paper_doi 10.1021/ja0438011
_journal_volume 127
_journal_year 2005
_chemical_formula_moiety 'C20 H25 B N2 '
_chemical_formula_sum 'C20 H25 B N2'
_chemical_formula_weight 304.24
_space_group_IT_number 14
_symmetry_cell_setting monoclinic
_symmetry_space_group_name_Hall '-P 2yn'
_symmetry_space_group_name_H-M 'P 1 21/n 1'
_cell_angle_alpha 90
_cell_angle_beta 91.437(2)
_cell_angle_gamma 90
_cell_formula_units_Z 4
_cell_length_a 10.7260(4)
_cell_length_b 12.5420(4)
_cell_length_c 13.0800(4)
_cell_volume 1759.04(9)
_cod_depositor_comments
;
 Updated bibliographic information.

 Antanas Vaitkus,
 2019-10-01

 Added the summary chemical formula after consulting the original publication.

 Antanas Vaitkus,
 2019-10-01
;
_cod_original_sg_symbol_H-M 'P 21/n'
_cod_database_code 4100042

loop_
_symmetry_equiv_pos_as_xyz
x,y,z
1/2-x,1/2+y,1/2-z
-x,-y,-z
1/2+x,1/2-y,1/2+z

loop_
_atom_site_label
_atom_site_type_symbol
_atom_site_fract_x
_atom_site_fract_y
_atom_site_fract_z
_atom_site_U_iso_or_equiv
_atom_site_adp_type
_atom_site_occupancy
_atom_site_calc_flag
N(1) N 0.8685(2) -0.0341(1) 0.7093(1) 0.0591(4) Uani 1.00 d
N(2) N 1.1450(1) 0.1959(1) 0.8937(1) 0.0705(5) Uani 1.00 d
C(1) C 0.7531(2) -0.0075(1) 0.7597(1) 0.0557(4) Uani 1.00 d
C(2) C 0.6377(2) -0.0494(2) 0.7376(2) 0.0826(7) Uani 1.00 d
C(3) C 0.5393(2) -0.0211(3) 0.7996(3) 0.0964(9) Uani 1.00 d
C(4) C 0.5555(2) 0.0470(2) 0.8801(2) 0.0890(8) Uani 1.00 d
C(5) C 0.8385(3) 0.2911(2) 1.0677(2) 0.1035(10) Uani 1.00 d
C(6) C 0.9451(4) 0.3442(3) 1.0753(3) 0.131(1) Uani 1.00 d
C(7) C 1.0465(3) 0.3158(2) 1.0149(2) 0.1054(9) Uani 1.00 d
C(8) C 1.0391(2) 0.2334(1) 0.9459(2) 0.0657(5) Uani 1.00 d
C(9) C 0.8991(1) 0.1040(1) 0.8486(1) 0.0409(3) Uani 1.00 d
C(10) C 0.7011(2) 0.1649(2) 0.9810(1) 0.0708(6) Uani 1.00 d
C(11) C 0.7767(1) 0.0644(1) 0.8410(1) 0.0458(4) Uani 1.00 d
C(12) C 0.6763(2) 0.0930(2) 0.9040(1) 0.0611(5) Uani 1.00 d
C(13) C 0.8196(2) 0.2089(2) 0.9939(1) 0.0659(5) Uani 1.00 d
C(14) C 0.9212(2) 0.1790(1) 0.9281(1) 0.0489(4) Uani 1.00 d
C(15) C 0.9133(3) -0.1383(2) 0.7533(2) 0.0842(7) Uani 1.00 d
C(16) C 0.8520(3) -0.0462(2) 0.5961(2) 0.0974(9) Uani 1.00 d
C(17) C 1.2032(2) 0.1062(2) 0.9484(2) 0.0898(8) Uani 1.00 d
C(18) C 1.2368(3) 0.2761(3) 0.8673(3) 0.128(1) Uani 1.00 d
C(19) C 1.1074(2) 0.0206(2) 0.7346(2) 0.0794(7) Uani 1.00 d
C(20) C 0.9471(2) 0.1663(1) 0.6629(1) 0.0638(5) Uani 1.00 d
B(1) B 0.9694(2) 0.0693(1) 0.7433(1) 0.0495(4) Uani 1.00 d
H(1) H 0.6264 -0.0991 0.6813 0.0976 Uiso 1.00 calc
H(2) H 0.4596 -0.0499 0.7822 0.1181 Uiso 1.00 calc
H(3) H 0.4866 0.0648 0.9215 0.1081 Uiso 1.00 calc
H(4) H 0.7710 0.3070 1.1135 0.1182 Uiso 1.00 calc
H(5) H 0.9519 0.4029 1.1241 0.1505 Uiso 1.00 calc
H(6) H 1.1234 0.3559 1.0216 0.1308 Uiso 1.00 calc
H(7) H 0.6374 0.1855 1.0274 0.0832 Uiso 1.00 calc
H(8) H 0.8511 -0.1922 0.7392 0.0999 Uiso 1.00 calc
H(9) H 0.9886 -0.1594 0.7229 0.0999 Uiso 1.00 calc
H(10) H 0.9252 -0.1326 0.8250 0.0999 Uiso 1.00 calc
H(11) H 0.8227 0.0191 0.5672 0.1174 Uiso 1.00 calc
H(12) H 0.9271 -0.0664 0.5666 0.1174 Uiso 1.00 calc
H(13) H 0.7898 -0.1002 0.5826 0.1174 Uiso 1.00 calc
H(14) H 1.1450 0.0480 0.9541 0.1126 Uiso 1.00 calc
H(15) H 1.2739 0.0802 0.9126 0.1126 Uiso 1.00 calc
H(16) H 1.2299 0.1263 1.0157 0.1126 Uiso 1.00 calc
H(17) H 1.2798 0.3002 0.9294 0.1657 Uiso 1.00 calc
H(18) H 1.2997 0.2437 0.8256 0.1657 Uiso 1.00 calc
H(19) H 1.2011 0.3336 0.8336 0.1657 Uiso 1.00 calc
H(20) H 1.1168 -0.0392 0.7810 0.0980 Uiso 1.00 calc
H(21) H 1.1213 -0.0038 0.6675 0.0980 Uiso 1.00 calc
H(22) H 1.1683 0.0725 0.7535 0.0980 Uiso 1.00 calc
H(23) H 0.9803 0.2308 0.6893 0.0785 Uiso 1.00 calc
H(24) H 0.9843 0.1504 0.5994 0.0785 Uiso 1.00 calc
H(25) H 0.8586 0.1760 0.6500 0.0785 Uiso 1.00 calc
